data_2235402
loop_
_publ_author_name
'Guner, Selahaddin'
'\,Seftalicioglu, Kubra'

_publ_section_title
;
 [(3<i>R</i>*,4<i>R</i>*,5<i>R</i>*)-2,3-Diphenylisoxazolidine-4,5-diyl]dimethanol
;
_journal_coeditor_code EZ2294
_journal_issue 7
_journal_name_full 'Acta Crystallographica Section E'
_journal_page_first o2061
_journal_paper_doi 10.1107/S1600536812025032
_journal_volume 68
_journal_year 2012
_chemical_formula_iupac 'C17 H19 N O3'
_chemical_formula_moiety 'C17 H19 N O3'
_chemical_formula_sum 'C17 H19 N O3'
_chemical_formula_weight 285.33
_chemical_name_systematic
;
[(3<i>R</i>*,4<i>R</i>*,5<i>R</i>*)-2,3-Diphenylisoxazolidine-4,5-
diyl]dimethanol
;
_space_group_IT_number 61
_symmetry_cell_setting orthorhombic
_symmetry_space_group_name_Hall '-P 2ac 2ab'
_symmetry_space_group_name_H-M 'P b c a'
_atom_sites_solution_hydrogens geom
_atom_sites_solution_primary direct
_atom_sites_solution_secondary difmap
_audit_creation_method SHELXL-97
_cell_angle_alpha 90.00
_cell_angle_beta 90.00
_cell_angle_gamma 90.00
_cell_formula_units_Z 8
_cell_length_a 8.1254(2)
_cell_length_b 11.0602(2)
_cell_length_c 32.4813(10)
_cell_measurement_reflns_used 25949
_cell_measurement_temperature 296
_cell_measurement_theta_max 26.16
_cell_measurement_theta_min 1.25
_cell_volume 2919.05(13)
_computing_cell_refinement 'X-AREA (Stoe & Cie, 2002)'
_computing_data_collection 'X-AREA (Stoe & Cie, 2002)'
_computing_data_reduction 'X-RED32 (Stoe & Cie, 2002)'
_computing_molecular_graphics 'ORTEP-3 for Windows (Farrugia, 1997)'
_computing_publication_material 'WinGX (Farrugia, 1999)'
_computing_structure_refinement 'SHELXL97 (Sheldrick, 2008)'
_computing_structure_solution 'SHELXS97 (Sheldrick, 2008)'
_diffrn_ambient_temperature 296
_diffrn_measured_fraction_theta_full 0.975
_diffrn_measured_fraction_theta_max 0.975
_diffrn_measurement_device_type 'Stoe IPDS 2'
_diffrn_measurement_method 'rotation method'
_diffrn_radiation_monochromator graphite
_diffrn_radiation_source 'fine-focus sealed tube'
_diffrn_radiation_type MoK\a
_diffrn_radiation_wavelength 0.71073
_diffrn_reflns_av_R_equivalents 0.0701
_diffrn_reflns_av_sigmaI/netI 0.0328
_diffrn_reflns_limit_h_max 9
_diffrn_reflns_limit_h_min -9
_diffrn_reflns_limit_k_max 12
_diffrn_reflns_limit_k_min -12
_diffrn_reflns_limit_l_max 39
_diffrn_reflns_limit_l_min -39
_diffrn_reflns_number 35240
_diffrn_reflns_theta_full 25.64
_diffrn_reflns_theta_max 25.64
_diffrn_reflns_theta_min 1.25
_exptl_absorpt_coefficient_mu 0.089
_exptl_absorpt_correction_T_max 0.9973
_exptl_absorpt_correction_T_min 0.9847
_exptl_absorpt_correction_type integration
_exptl_absorpt_process_details '(X-RED32; Stoe & Cie, 2002)'
_exptl_crystal_colour colourless
_exptl_crystal_density_diffrn 1.299
_exptl_crystal_density_method 'not measured'
_exptl_crystal_description plate
_exptl_crystal_F_000 1216
_exptl_crystal_size_max 0.680
_exptl_crystal_size_mid 0.280
_exptl_crystal_size_min 0.030
_refine_diff_density_max 0.118
_refine_diff_density_min -0.141
_refine_ls_extinction_method none
_refine_ls_goodness_of_fit_ref 1.118
_refine_ls_hydrogen_treatment mixed
_refine_ls_matrix_type full
_refine_ls_number_parameters 198
_refine_ls_number_reflns 2687
_refine_ls_number_restraints 0
_refine_ls_restrained_S_all 1.118
_refine_ls_R_factor_all 0.0885
_refine_ls_R_factor_gt 0.0558
_refine_ls_shift/su_max 0.000
_refine_ls_shift/su_mean 0.000
_refine_ls_structure_factor_coef Fsqd
_refine_ls_weighting_details 'calc w=1/[\s^2^(Fo^2^)+(0.0399P)^2^+0.5230P] where P=(Fo^2^+2Fc^2^)/3'
_refine_ls_weighting_scheme calc
_refine_ls_wR_factor_gt 0.0985
_refine_ls_wR_factor_ref 0.1080
_reflns_number_gt 1915
_reflns_number_total 2687
_reflns_threshold_expression >2sigma(I)
_cod_data_source_file ez2294.cif
_cod_data_source_block I
_cod_database_code 2235402
_cod_database_fobs_code 2235402

loop_
_symmetry_equiv_pos_as_xyz
'x, y, z'
'-x+1/2, -y, z+1/2'
'x+1/2, -y+1/2, -z'
'-x, y+1/2, -z+1/2'
'-x, -y, -z'
'x-1/2, y, -z-1/2'
'-x-1/2, y-1/2, z'
'x, -y-1/2, z-1/2'

loop_
_atom_site_type_symbol
_atom_site_label
_atom_site_fract_x
_atom_site_fract_y
_atom_site_fract_z
_atom_site_U_iso_or_equiv
_atom_site_adp_type
_atom_site_calc_flag
_atom_site_refinement_flags
_atom_site_occupancy
_atom_site_symmetry_multiplicity
C C1 0.4711(2) 0.6940(2) 0.11533(6) 0.0398(5) Uani d . 1 1
C C2 0.3582(3) 0.7318(2) 0.08617(7) 0.0503(6) Uani d . 1 1
H H2 0.3525 0.6929 0.0608 0.060 Uiso calc R 1 1
C C3 0.2538(3) 0.8275(2) 0.09473(8) 0.0592(7) Uani d . 1 1
H H3 0.1788 0.8526 0.0749 0.071 Uiso calc R 1 1
C C4 0.2587(3) 0.8860(2) 0.13183(8) 0.0616(7) Uani d . 1 1
H H4 0.1872 0.9496 0.1374 0.074 Uiso calc R 1 1
C C5 0.3716(3) 0.8488(3) 0.16085(8) 0.0610(7) Uani d . 1 1
H H5 0.3774 0.8885 0.1860 0.073 Uiso calc R 1 1
C C6 0.4761(3) 0.7535(2) 0.15292(7) 0.0540(6) Uani d . 1 1
H H6 0.5507 0.7288 0.1730 0.065 Uiso calc R 1 1
C C7 0.7547(2) 0.6067(2) 0.11543(6) 0.0409(5) Uani d . 1 1
H H7 0.7889 0.6870 0.1060 0.049 Uiso calc R 1 1
C C8 0.8016(3) 0.5906(2) 0.16002(7) 0.0511(6) Uani d . 1 1
C C9 0.7355(3) 0.4976(3) 0.18331(7) 0.0678(8) Uani d . 1 1
H H9 0.6590 0.4456 0.1715 0.081 Uiso calc R 1 1
C C10 0.7812(4) 0.4808(4) 0.22366(9) 0.1015(13) Uani d . 1 1
H H10 0.7354 0.4182 0.2390 0.122 Uiso calc R 1 1
C C11 0.8926(6) 0.5553(6) 0.24095(12) 0.129(2) Uani d . 1 1
H H11 0.9216 0.5439 0.2684 0.154 Uiso calc R 1 1
C C12 0.9637(5) 0.6469(5) 0.21928(15) 0.1221(17) Uani d . 1 1
H H12 1.0413 0.6969 0.2316 0.147 Uiso calc R 1 1
C C13 0.9181(4) 0.6648(3) 0.17780(10) 0.0838(10) Uani d . 1 1
H H13 0.9664 0.7264 0.1625 0.101 Uiso calc R 1 1
C C14 0.8311(2) 0.50842(19) 0.08718(6) 0.0397(5) Uani d . 1 1
H H14 0.8735 0.4437 0.1049 0.048 Uiso calc R 1 1
C C15 0.6801(2) 0.4591(2) 0.06423(6) 0.0401(5) Uani d . 1 1
H H15 0.6370 0.3897 0.0796 0.048 Uiso calc R 1 1
C C16 0.9726(2) 0.5551(2) 0.06155(7) 0.0461(6) Uani d . 1 1
H H16A 1.0594 0.5836 0.0796 0.055 Uiso calc R 1 1
H H16B 1.0168 0.4896 0.0450 0.055 Uiso calc R 1 1
C C17 0.6998(3) 0.4225(2) 0.01966(6) 0.0458(5) Uani d . 1 1
H H17A 0.5934 0.4004 0.0084 0.055 Uiso calc R 1 1
H H17B 0.7420 0.4903 0.0039 0.055 Uiso calc R 1 1
N N1 0.5745(2) 0.59162(16) 0.10899(5) 0.0400(4) Uani d . 1 1
O O1 0.56191(16) 0.55449(14) 0.06604(4) 0.0442(4) Uani d . 1 1
O O2 0.9219(2) 0.65171(15) 0.03502(5) 0.0548(5) Uani d . 1 1
O O3 0.80978(19) 0.32278(16) 0.01616(5) 0.0491(4) Uani d . 1 1
H H2A 1.003(4) 0.667(3) 0.0184(9) 0.097(11) Uiso d . 1 1
H H3A 0.757(4) 0.260(3) 0.0243(9) 0.085(10) Uiso d . 1 1

loop_
_atom_site_aniso_label
_atom_site_aniso_U_11
_atom_site_aniso_U_22
_atom_site_aniso_U_33
_atom_site_aniso_U_12
_atom_site_aniso_U_13
_atom_site_aniso_U_23
C1 0.0352(10) 0.0386(14) 0.0455(11) -0.0017(9) 0.0046(9) 0.0017(10)
C2 0.0427(11) 0.0530(17) 0.0551(13) 0.0039(11) -0.0043(10) -0.0042(11)
C3 0.0432(12) 0.0589(18) 0.0756(16) 0.0089(12) -0.0054(12) 0.0019(14)
C4 0.0475(13) 0.0519(17) 0.0855(18) 0.0102(12) 0.0134(14) -0.0037(14)
C5 0.0607(15) 0.0613(19) 0.0610(15) 0.0087(13) 0.0095(12) -0.0122(13)
C6 0.0541(13) 0.0589(18) 0.0489(13) 0.0113(12) 0.0017(10) -0.0040(11)
C7 0.0357(10) 0.0413(13) 0.0457(11) -0.0019(10) 0.0012(9) 0.0007(9)
C8 0.0432(12) 0.0625(18) 0.0477(13) 0.0136(12) -0.0061(10) -0.0121(11)
C9 0.0616(15) 0.095(2) 0.0466(13) 0.0191(15) 0.0036(12) 0.0123(14)
C10 0.082(2) 0.170(4) 0.0530(17) 0.049(2) 0.0043(16) 0.020(2)
C11 0.107(3) 0.215(6) 0.064(2) 0.074(4) -0.028(2) -0.031(3)
C12 0.098(3) 0.153(5) 0.114(3) 0.033(3) -0.057(3) -0.064(3)
C13 0.0696(18) 0.091(3) 0.091(2) 0.0083(17) -0.0275(16) -0.0294(18)
C14 0.0380(10) 0.0374(14) 0.0437(11) 0.0024(9) 0.0006(9) 0.0026(9)
C15 0.0410(11) 0.0359(13) 0.0433(11) 0.0013(10) 0.0031(9) 0.0018(9)
C16 0.0386(11) 0.0431(15) 0.0565(13) 0.0047(10) 0.0041(10) 0.0040(11)
C17 0.0473(12) 0.0415(15) 0.0485(12) 0.0009(10) -0.0002(9) -0.0008(10)
N1 0.0380(9) 0.0433(12) 0.0387(9) 0.0015(8) -0.0003(7) -0.0041(8)
O1 0.0426(8) 0.0473(10) 0.0427(8) 0.0069(7) -0.0046(6) -0.0064(7)
O2 0.0480(9) 0.0482(11) 0.0681(10) 0.0066(8) 0.0145(8) 0.0167(8)
O3 0.0481(9) 0.0402(11) 0.0590(10) 0.0006(8) 0.0111(7) -0.0021(8)

loop_
_atom_type_symbol
_atom_type_description
_atom_type_scat_dispersion_real
_atom_type_scat_dispersion_imag
_atom_type_scat_source
C C 0.0033 0.0016 'International Tables Vol C Tables 4.2.6.8 and 6.1.1.4'
H H 0.0000 0.0000 'International Tables Vol C Tables 4.2.6.8 and 6.1.1.4'
N N 0.0061 0.0033 'International Tables Vol C Tables 4.2.6.8 and 6.1.1.4'
O O 0.0106 0.0060 'International Tables Vol C Tables 4.2.6.8 and 6.1.1.4'

loop_
_geom_angle_atom_site_label_1
_geom_angle_atom_site_label_2
_geom_angle_atom_site_label_3
_geom_angle
C2 C1 C6 118.6(2)
C2 C1 N1 122.14(19)
C6 C1 N1 119.14(19)
C1 C2 C3 120.0(2)
C1 C2 H2 120.0
C3 C2 H2 120.0
C4 C3 C2 121.4(2)
C4 C3 H3 119.3
C2 C3 H3 119.3
C3 C4 C5 118.7(2)
C3 C4 H4 120.6
C5 C4 H4 120.6
C6 C5 C4 120.7(2)
C6 C5 H5 119.6
C4 C5 H5 119.6
C5 C6 C1 120.6(2)
C5 C6 H6 119.7
C1 C6 H6 119.7
N1 C7 C8 111.72(17)
N1 C7 C14 103.43(16)
C8 C7 C14 112.57(18)
N1 C7 H7 109.7
C8 C7 H7 109.7
C14 C7 H7 109.7
C13 C8 C9 118.6(2)
C13 C8 C7 120.3(3)
C9 C8 C7 120.9(2)
C10 C9 C8 121.1(3)
C10 C9 H9 119.5
C8 C9 H9 119.5
C11 C10 C9 119.8(4)
C11 C10 H10 120.1
C9 C10 H10 120.1
C10 C11 C12 121.7(4)
C10 C11 H11 119.2
C12 C11 H11 119.2
C11 C12 C13 119.1(4)
C11 C12 H12 120.5
C13 C12 H12 120.5
C8 C13 C12 119.8(4)
C8 C13 H13 120.1
C12 C13 H13 120.1
C16 C14 C15 117.50(17)
C16 C14 C7 113.01(18)
C15 C14 C7 102.49(15)
C16 C14 H14 107.8
C15 C14 H14 107.8
C7 C14 H14 107.8
O1 C15 C17 107.96(16)
O1 C15 C14 104.74(16)
C17 C15 C14 118.40(17)
O1 C15 H15 108.5
C17 C15 H15 108.5
C14 C15 H15 108.5
O2 C16 C14 111.57(17)
O2 C16 H16A 109.3
C14 C16 H16A 109.3
O2 C16 H16B 109.3
C14 C16 H16B 109.3
H16A C16 H16B 108.0
O3 C17 C15 110.49(17)
O3 C17 H17A 109.6
C15 C17 H17A 109.6
O3 C17 H17B 109.6
C15 C17 H17B 109.6
H17A C17 H17B 108.1
C1 N1 O1 108.72(15)
C1 N1 C7 118.06(17)
O1 N1 C7 103.59(13)
C15 O1 N1 101.56(13)
C16 O2 H2A 107(2)
C17 O3 H3A 107(2)

loop_
_geom_bond_atom_site_label_1
_geom_bond_atom_site_label_2
_geom_bond_distance
C1 C2 1.383(3)
C1 C6 1.388(3)
C1 N1 1.425(3)
C2 C3 1.385(3)
C2 H2 0.9300
C3 C4 1.368(3)
C3 H3 0.9300
C4 C5 1.378(3)
C4 H4 0.9300
C5 C6 1.378(3)
C5 H5 0.9300
C6 H6 0.9300
C7 N1 1.488(3)
C7 C8 1.508(3)
C7 C14 1.552(3)
C7 H7 0.9800
C8 C13 1.380(4)
C8 C9 1.385(4)
C9 C10 1.375(4)
C9 H9 0.9300
C10 C11 1.347(6)
C10 H10 0.9300
C11 C12 1.362(6)
C11 H11 0.9300
C12 C13 1.411(5)
C12 H12 0.9300
C13 H13 0.9300
C14 C16 1.511(3)
C14 C15 1.536(3)
C14 H14 0.9800
C15 O1 1.428(2)
C15 C17 1.512(3)
C15 H15 0.9800
C16 O2 1.433(3)
C16 H16A 0.9700
C16 H16B 0.9700
C17 O3 1.424(3)
C17 H17A 0.9700
C17 H17B 0.9700
N1 O1 1.458(2)
O2 H2A 0.86(3)
O3 H3A 0.86(3)

loop_
_geom_hbond_atom_site_label_D
_geom_hbond_atom_site_label_H
_geom_hbond_atom_site_label_A
_geom_hbond_site_symmetry_A
_geom_hbond_distance_DH
_geom_hbond_distance_HA
_geom_hbond_distance_DA
_geom_hbond_angle_DHA
O2 H2A O3 5_765 0.86(3) 1.90(3) 2.756(2) 172(3)
O3 H3A O2 7_755 0.86(3) 1.91(3) 2.738(2) 160(3)

loop_
_geom_torsion_atom_site_label_1
_geom_torsion_atom_site_label_2
_geom_torsion_atom_site_label_3
_geom_torsion_atom_site_label_4
_geom_torsion
C6 C1 C2 C3 0.3(3)
N1 C1 C2 C3 176.2(2)
C1 C2 C3 C4 -0.4(4)
C2 C3 C4 C5 0.7(4)
C3 C4 C5 C6 -0.9(4)
C4 C5 C6 C1 0.9(4)
C2 C1 C6 C5 -0.5(4)
N1 C1 C6 C5 -176.6(2)
N1 C7 C8 C13 -139.9(2)
C14 C7 C8 C13 104.2(3)
N1 C7 C8 C9 43.5(3)
C14 C7 C8 C9 -72.4(3)
C13 C8 C9 C10 1.7(4)
C7 C8 C9 C10 178.3(2)
C8 C9 C10 C11 -0.3(5)
C9 C10 C11 C12 -0.9(6)
C10 C11 C12 C13 0.7(7)
C9 C8 C13 C12 -1.8(4)
C7 C8 C13 C12 -178.5(3)
C11 C12 C13 C8 0.7(6)
N1 C7 C14 C16 133.72(17)
C8 C7 C14 C16 -105.5(2)
N1 C7 C14 C15 6.3(2)
C8 C7 C14 C15 127.02(19)
C16 C14 C15 O1 -101.0(2)
C7 C14 C15 O1 23.48(19)
C16 C14 C15 C17 19.3(3)
C7 C14 C15 C17 143.79(19)
C15 C14 C16 O2 58.9(3)
C7 C14 C16 O2 -60.2(2)
O1 C15 C17 O3 -176.79(16)
C14 C15 C17 O3 64.6(3)
C2 C1 N1 O1 10.9(3)
C6 C1 N1 O1 -173.18(19)
C2 C1 N1 C7 128.4(2)
C6 C1 N1 C7 -55.7(3)
C8 C7 N1 C1 85.1(2)
C14 C7 N1 C1 -153.59(17)
C8 C7 N1 O1 -154.71(17)
C14 C7 N1 O1 -33.39(19)
C17 C15 O1 N1 -171.89(16)
C14 C15 O1 N1 -44.85(17)
C1 N1 O1 C15 175.74(15)
C7 N1 O1 C15 49.38(18)
